data_4117556
loop_
_publ_author_name
'P. Andrew Evans'
'Phillip A. Inglesby'

_publ_section_title
;
 Diastereoselective Rhodium-Catalyzed Ene-Cycloisomerization Reactions of
 Alkenylidenecyclopropanes: Total Synthesis of (-)-\a-Kainic Acid
;
_journal_name_full 'Journal of the American Chemical Society'
_journal_page_first 3635
_journal_page_last 3638
_journal_paper_doi 10.1021/ja210804r
_journal_volume 134
_journal_year 2012
_chemical_formula_sum 'C23 H27 Cl2 N5 O6 S'
_chemical_formula_weight 572.47
_chemical_name_common PIIV48work
_chemical_name_systematic
;
 ?
;
_space_group_IT_number 2
_symmetry_cell_setting triclinic
_symmetry_space_group_name_Hall '-P 1'
_symmetry_space_group_name_H-M 'P -1'
_atom_sites_solution_hydrogens geom
_atom_sites_solution_primary direct
_atom_sites_solution_secondary difmap
_audit_creation_method SHELXL-97
_cell_angle_alpha 104.918(4)
_cell_angle_beta 96.052(3)
_cell_angle_gamma 92.312(4)
_cell_formula_units_Z 2
_cell_length_a 9.2277(17)
_cell_length_b 9.7367(18)
_cell_length_c 15.016(3)
_cell_measurement_reflns_used 11553
_cell_measurement_temperature 100(2)
_cell_measurement_theta_max 27.49
_cell_measurement_theta_min 0.97
_cell_volume 1293.2(4)
_computing_cell_refinement 'SAINT v6.45a (Bruker, 2005)'
_computing_data_collection 'SMART v.5.632 (Bruker, 2005)'
_computing_data_reduction 'SAINT v6.45a (Bruker, 2005)'
_computing_structure_refinement 'SHELXL-97 (Sheldrick, 1997)'
_computing_structure_solution 'SHELXS-97 (Sheldrick, 1990)'
_diffrn_ambient_temperature 100(2)
_diffrn_measured_fraction_theta_full 0.917
_diffrn_measured_fraction_theta_max 0.917
_diffrn_measurement_device_type 'Bruker D8 diffractometer with APEX detector'
_diffrn_measurement_method '\w scans with a narrow frame width'
_diffrn_radiation_monochromator graphite
_diffrn_radiation_source 'fine-focus sealed tube'
_diffrn_radiation_type MoK\a
_diffrn_radiation_wavelength 0.71073
_diffrn_reflns_av_R_equivalents 0.0161
_diffrn_reflns_av_sigmaI/netI 0.0339
_diffrn_reflns_limit_h_max 12
_diffrn_reflns_limit_h_min -11
_diffrn_reflns_limit_k_max 12
_diffrn_reflns_limit_k_min -12
_diffrn_reflns_limit_l_max 19
_diffrn_reflns_limit_l_min -12
_diffrn_reflns_number 7623
_diffrn_reflns_theta_full 27.62
_diffrn_reflns_theta_max 27.62
_diffrn_reflns_theta_min 1.41
_exptl_absorpt_coefficient_mu 0.381
_exptl_absorpt_correction_T_max 0.9381
_exptl_absorpt_correction_T_min 0.8688
_exptl_absorpt_correction_type multi-scan
_exptl_absorpt_process_details 'SADABS V2008-1 (Bruker, 2008)'
_exptl_crystal_colour yellow
_exptl_crystal_density_diffrn 1.470
_exptl_crystal_description plate
_exptl_crystal_F_000 596
_exptl_crystal_size_max 0.38
_exptl_crystal_size_mid 0.34
_exptl_crystal_size_min 0.17
_refine_diff_density_max 0.858
_refine_diff_density_min -0.426
_refine_diff_density_rms 0.073
_refine_ls_extinction_method none
_refine_ls_goodness_of_fit_ref 1.128
_refine_ls_hydrogen_treatment mixed
_refine_ls_matrix_type full
_refine_ls_number_parameters 367
_refine_ls_number_reflns 5499
_refine_ls_number_restraints 2
_refine_ls_restrained_S_all 1.128
_refine_ls_R_factor_all 0.0620
_refine_ls_R_factor_gt 0.0561
_refine_ls_shift/su_max 0.003
_refine_ls_shift/su_mean 0.000
_refine_ls_structure_factor_coef Fsqd
_refine_ls_weighting_details 'calc w=1/[\s^2^(Fo^2^)+(0.0527P)^2^+1.4456P] where P=(Fo^2^+2Fc^2^)/3'
_refine_ls_weighting_scheme calc
_refine_ls_wR_factor_gt 0.1297
_refine_ls_wR_factor_ref 0.1331
_reflns_number_gt 4992
_reflns_number_total 5499
_reflns_threshold_expression >2sigma(I)
_cod_data_source_file ja210804r_si_001.cif
_cod_data_source_block Z:\DEPT\EVANS\PINGLESBY\PIIV48\PIIV48work\piiv481m.CIF
_cod_database_code 4117556

loop_
_symmetry_equiv_pos_as_xyz
'x, y, z'
'-x, -y, -z'

loop_
_atom_site_label
_atom_site_type_symbol
_atom_site_fract_x
_atom_site_fract_y
_atom_site_fract_z
_atom_site_U_iso_or_equiv
_atom_site_adp_type
_atom_site_occupancy
_atom_site_symmetry_multiplicity
_atom_site_calc_flag
_atom_site_refinement_flags
S1 S 0.22683(6) 0.40645(6) 0.31103(4) 0.01846(14) Uani 1 1 d .
Cl2S Cl 0.07381(9) 0.19146(8) 0.67376(5) 0.0399(2) Uani 1 1 d .
Cl1S Cl 0.12400(9) 0.20541(10) 0.48801(6) 0.0473(2) Uani 1 1 d .
O6 O -0.59646(19) 0.44870(18) 0.55589(12) 0.0213(4) Uani 1 1 d .
O2 O 0.19660(19) 0.53400(19) 0.37680(12) 0.0252(4) Uani 1 1 d .
O5 O -0.6485(2) 0.47995(19) 0.69637(13) 0.0267(4) Uani 1 1 d .
N5 N -0.5910(2) 0.4141(2) 0.62955(14) 0.0186(4) Uani 1 1 d .
N2 N -0.3275(2) 0.1783(2) 0.42818(14) 0.0204(4) Uani 1 1 d .
O1 O 0.34881(18) 0.3281(2) 0.33095(12) 0.0249(4) Uani 1 1 d .
N3 N -0.4274(2) 0.2461(2) 0.48466(13) 0.0177(4) Uani 1 1 d D
O4 O -0.5058(2) 0.1777(2) 0.88254(13) 0.0341(5) Uani 1 1 d .
O3 O -0.4104(2) -0.0207(2) 0.82316(13) 0.0333(5) Uani 1 1 d .
N4 N -0.4550(2) 0.0950(2) 0.81830(14) 0.0233(4) Uani 1 1 d .
C7 C -0.4368(2) 0.2132(2) 0.56558(15) 0.0165(4) Uani 1 1 d .
N1 N 0.0823(2) 0.2990(2) 0.29242(14) 0.0195(4) Uani 1 1 d .
C9 C -0.3761(3) 0.0516(3) 0.66232(17) 0.0217(5) Uani 1 1 d .
H9 H -0.3320 -0.0313 0.6709 0.030(8) Uiso 1 1 calc R
C12 C -0.5140(2) 0.2901(2) 0.63746(16) 0.0169(4) Uani 1 1 d .
C6 C -0.3317(2) 0.2044(2) 0.34923(16) 0.0179(4) Uani 1 1 d D
C11 C -0.5175(2) 0.2524(3) 0.72014(16) 0.0189(5) Uani 1 1 d .
H11 H -0.5671 0.3073 0.7680 0.024(7) Uiso 1 1 calc R
C16 C 0.2477(3) 0.4482(3) 0.20510(17) 0.0200(5) Uani 1 1 d .
C17 C 0.3356(3) 0.3687(3) 0.14415(17) 0.0233(5) Uani 1 1 d .
H17 H 0.3913 0.2976 0.1614 0.026(7) Uiso 1 1 calc R
C19 C 0.2603(3) 0.4984(3) 0.03136(19) 0.0288(6) Uani 1 1 d .
C21 C 0.1692(3) 0.5550(3) 0.18075(18) 0.0254(5) Uani 1 1 d .
H21 H 0.1118 0.6112 0.2233 0.031(8) Uiso 1 1 calc R
C8 C -0.3694(2) 0.0906(3) 0.58207(16) 0.0195(5) Uani 1 1 d .
H8 H -0.3183 0.0347 0.5354 0.028(8) Uiso 1 1 calc R
C10 C -0.4488(3) 0.1351(3) 0.73222(16) 0.0202(5) Uani 1 1 d .
C18 C 0.3409(3) 0.3946(3) 0.05781(19) 0.0281(6) Uani 1 1 d .
H18 H 0.4006 0.3404 0.0160 0.032(8) Uiso 1 1 calc R
C3 C -0.0640(3) 0.1582(3) 0.16063(17) 0.0212(5) Uani 1 1 d .
H3 H -0.0449 0.2219 0.1199 0.026(7) Uiso 1 1 calc R
C20 C 0.1755(3) 0.5786(3) 0.0942(2) 0.0298(6) Uani 1 1 d .
H20 H 0.1211 0.6508 0.0774 0.035(8) Uiso 1 1 calc R
C5 C -0.2274(3) 0.1358(3) 0.28398(17) 0.0208(5) Uani 1 1 d .
H5A H -0.2781 0.0505 0.2389 0.020(7) Uiso 1 1 calc R
H5B H -0.1452 0.1038 0.3198 0.026(7) Uiso 1 1 calc R
C4 C 0.0785(3) 0.1598(3) 0.22317(17) 0.0209(5) Uani 1 1 d .
H4A H 0.0764 0.0803 0.2530 0.032(8) Uiso 1 1 calc R
H4B H 0.1637 0.1538 0.1878 0.018(7) Uiso 1 1 calc R
C1 C -0.0642(2) 0.3579(3) 0.29304(17) 0.0213(5) Uani 1 1 d .
H1A H -0.0654 0.4425 0.2679 0.020(7) Uiso 1 1 calc R
H1B H -0.0925 0.3849 0.3567 0.022(7) Uiso 1 1 calc R
C2 C -0.1660(2) 0.2356(3) 0.23060(16) 0.0190(5) Uani 1 1 d .
H2 H -0.2478 0.2741 0.1973 0.021(7) Uiso 1 1 calc R
C13 C -0.1252(3) 0.0176(3) 0.09812(17) 0.0236(5) Uani 1 1 d .
C22 C 0.2628(4) 0.5232(4) -0.0639(2) 0.0436(8) Uani 1 1 d .
H22A H 0.1670 0.4933 -0.1002 0.094(17) Uiso 1 1 calc R
H22B H 0.3375 0.4676 -0.0955 0.077(14) Uiso 1 1 calc R
H22C H 0.2856 0.6247 -0.0576 0.099(18) Uiso 1 1 calc R
C14 C -0.0672(3) -0.1048(3) 0.0991(2) 0.0325(6) Uani 1 1 d .
H14A H 0.0173 -0.1058 0.1409 0.039(9) Uiso 1 1 calc R
H14B H -0.1102 -0.1914 0.0579 0.044(10) Uiso 1 1 calc R
C15 C -0.2570(3) 0.0243(3) 0.03226(19) 0.0327(6) Uani 1 1 d .
H15A H -0.2854 -0.0709 -0.0088 0.047(10) Uiso 1 1 calc R
H15B H -0.2340 0.0896 -0.0050 0.054(11) Uiso 1 1 calc R
H15C H -0.3378 0.0587 0.0675 0.047(10) Uiso 1 1 calc R
C1S C -0.0041(4) 0.2048(4) 0.5654(2) 0.0458(8) Uani 1 1 d .
H1S1 H -0.0774 0.1237 0.5383 0.055 Uiso 1 1 calc R
H1S2 H -0.0557 0.2936 0.5738 0.055 Uiso 1 1 calc R
H3N H -0.474(3) 0.329(2) 0.474(2) 0.029(8) Uiso 1 1 d D
H6 H -0.403(2) 0.265(2) 0.3296(19) 0.022(7) Uiso 1 1 d D

loop_
_atom_site_aniso_label
_atom_site_aniso_U_11
_atom_site_aniso_U_22
_atom_site_aniso_U_33
_atom_site_aniso_U_23
_atom_site_aniso_U_13
_atom_site_aniso_U_12
S1 0.0140(3) 0.0206(3) 0.0189(3) 0.0016(2) 0.0023(2) 0.0014(2)
Cl2S 0.0468(4) 0.0431(4) 0.0373(4) 0.0183(3) 0.0142(3) 0.0174(3)
Cl1S 0.0411(4) 0.0691(6) 0.0347(4) 0.0214(4) 0.0032(3) -0.0087(4)
O6 0.0243(8) 0.0196(8) 0.0218(9) 0.0072(7) 0.0055(7) 0.0050(7)
O2 0.0242(9) 0.0247(9) 0.0232(9) -0.0005(7) 0.0046(7) 0.0005(7)
O5 0.0328(10) 0.0233(9) 0.0272(9) 0.0069(7) 0.0149(8) 0.0110(8)
N5 0.0182(9) 0.0172(10) 0.0210(10) 0.0044(8) 0.0064(7) 0.0024(7)
N2 0.0206(10) 0.0217(10) 0.0200(10) 0.0046(8) 0.0078(8) 0.0064(8)
O1 0.0173(8) 0.0323(10) 0.0234(9) 0.0043(7) 0.0009(7) 0.0036(7)
N3 0.0176(9) 0.0173(10) 0.0180(10) 0.0026(8) 0.0059(7) 0.0040(7)
O4 0.0488(12) 0.0353(11) 0.0225(10) 0.0085(8) 0.0180(9) 0.0135(9)
O3 0.0426(12) 0.0370(11) 0.0276(10) 0.0173(9) 0.0095(8) 0.0188(9)
N4 0.0215(10) 0.0299(12) 0.0208(10) 0.0093(9) 0.0052(8) 0.0038(8)
C7 0.0140(10) 0.0189(11) 0.0155(11) 0.0028(9) 0.0023(8) -0.0003(8)
N1 0.0158(9) 0.0183(10) 0.0237(10) 0.0033(8) 0.0034(7) 0.0030(7)
C9 0.0190(11) 0.0242(12) 0.0225(12) 0.0067(10) 0.0023(9) 0.0058(9)
C12 0.0154(10) 0.0165(11) 0.0183(11) 0.0024(9) 0.0041(8) 0.0030(8)
C6 0.0157(10) 0.0165(11) 0.0208(11) 0.0036(9) 0.0031(8) 0.0007(8)
C11 0.0174(11) 0.0213(12) 0.0174(11) 0.0029(9) 0.0055(8) 0.0013(9)
C16 0.0176(11) 0.0205(12) 0.0203(11) 0.0022(9) 0.0039(9) -0.0015(9)
C17 0.0187(11) 0.0239(13) 0.0259(13) 0.0029(10) 0.0055(9) 0.0031(9)
C19 0.0252(13) 0.0362(15) 0.0256(13) 0.0085(11) 0.0060(10) -0.0021(11)
C21 0.0251(12) 0.0229(13) 0.0293(13) 0.0056(10) 0.0097(10) 0.0041(10)
C8 0.0169(11) 0.0220(12) 0.0199(11) 0.0043(9) 0.0047(8) 0.0057(9)
C10 0.0192(11) 0.0233(12) 0.0177(11) 0.0046(9) 0.0025(9) 0.0013(9)
C18 0.0239(12) 0.0329(14) 0.0249(13) 0.0010(11) 0.0083(10) 0.0022(11)
C3 0.0201(11) 0.0238(12) 0.0198(11) 0.0046(9) 0.0052(9) 0.0030(9)
C20 0.0280(13) 0.0284(14) 0.0374(15) 0.0143(12) 0.0087(11) 0.0051(11)
C5 0.0239(12) 0.0182(11) 0.0212(12) 0.0046(9) 0.0066(9) 0.0051(9)
C4 0.0187(11) 0.0180(11) 0.0244(12) 0.0020(9) 0.0038(9) 0.0027(9)
C1 0.0158(11) 0.0244(12) 0.0235(12) 0.0041(10) 0.0059(9) 0.0034(9)
C2 0.0166(11) 0.0205(12) 0.0203(11) 0.0048(9) 0.0043(8) 0.0037(9)
C13 0.0228(12) 0.0296(13) 0.0171(11) 0.0020(10) 0.0070(9) -0.0002(10)
C22 0.0421(18) 0.063(2) 0.0328(16) 0.0223(16) 0.0107(14) 0.0054(16)
C14 0.0345(15) 0.0271(14) 0.0297(14) -0.0031(11) 0.0020(11) 0.0029(11)
C15 0.0349(15) 0.0348(16) 0.0246(13) 0.0038(12) -0.0018(11) -0.0013(12)
C1S 0.0344(16) 0.067(2) 0.0337(16) 0.0053(15) 0.0035(13) 0.0231(16)

loop_
_atom_type_symbol
_atom_type_description
_atom_type_scat_dispersion_real
_atom_type_scat_dispersion_imag
_atom_type_scat_source
C C 0.0033 0.0016 'International Tables Vol C Tables 4.2.6.8 and 6.1.1.4'
H H 0.0000 0.0000 'International Tables Vol C Tables 4.2.6.8 and 6.1.1.4'
N N 0.0061 0.0033 'International Tables Vol C Tables 4.2.6.8 and 6.1.1.4'
O O 0.0106 0.0060 'International Tables Vol C Tables 4.2.6.8 and 6.1.1.4'
S S 0.1246 0.1234 'International Tables Vol C Tables 4.2.6.8 and 6.1.1.4'
Cl Cl 0.1484 0.1585 'International Tables Vol C Tables 4.2.6.8 and 6.1.1.4'

loop_
_geom_angle_atom_site_label_1
_geom_angle_atom_site_label_2
_geom_angle_atom_site_label_3
_geom_angle
_geom_angle_publ_flag
O1 S1 O2 120.48(11) yes
O1 S1 N1 107.06(11) yes
O1 S1 C16 107.05(12) yes
O2 S1 N1 106.64(11) yes
O2 S1 C16 108.11(12) yes
N1 S1 C16 106.79(12) yes
S1 N1 C1 119.35(17) yes
S1 N1 C4 118.98(16) yes
C1 N1 C4 111.43(19) yes
N3 N2 C6 115.37(19) yes
N2 N3 C7 118.07(18) yes
O3 N4 O4 123.4(2) yes
O3 N4 C10 118.1(2) yes
O4 N4 C10 118.5(2) yes
O5 N5 O6 122.8(2) yes
O5 N5 C12 118.6(2) yes
O6 N5 C12 118.63(19) yes
N2 N3 H3N 121.7(17) no
C7 N3 H3N 118.9(17) no
N1 C1 C2 103.8(2) yes
C3 C2 C5 111.5(2) no
C1 C2 C3 102.17(17) no
C1 C2 C5 112.8(2) no
C4 C3 C13 117.4(2) no
C2 C3 C13 115.5(2) no
C2 C3 C4 102.57(19) no
N1 C4 C3 102.6(2) yes
C2 C5 C6 113.2(2) no
N2 C6 C5 118.9(2) yes
C8 C7 C12 115.93(19) no
N3 C7 C8 119.54(19) yes
N3 C7 C12 124.50(19) yes
C7 C8 C9 122.2(2) no
C8 C9 C10 119.3(3) no
N4 C10 C11 119.0(2) yes
N4 C10 C9 119.5(2) yes
C9 C10 C11 121.4(2) no
C10 C11 C12 119.4(2) no
N5 C12 C7 122.16(19) yes
C7 C12 C11 121.8(2) no
N5 C12 C11 116.0(2) yes
C3 C13 C15 115.0(2) no
C14 C13 C15 121.8(3) no
C3 C13 C14 123.2(3) no
C17 C16 C21 120.4(2) no
S1 C16 C17 119.8(2) yes
S1 C16 C21 119.7(2) yes
C16 C17 C18 119.1(3) no
C17 C18 C19 121.3(3) no
C18 C19 C22 121.1(3) no
C18 C19 C20 118.6(3) no
C20 C19 C22 120.3(3) no
C19 C20 C21 121.1(3) no
C16 C21 C20 119.5(3) no
N1 C1 H1A 111.00 no
N1 C1 H1B 111.00 no
C2 C1 H1A 111.00 no
C2 C1 H1B 111.00 no
H1A C1 H1B 109.00 no
C1 C2 H2 110.00 no
C3 C2 H2 110.00 no
C5 C2 H2 110.00 no
C2 C3 H3 107.00 no
C4 C3 H3 107.00 no
C13 C3 H3 107.00 no
N1 C4 H4A 111.00 no
N1 C4 H4B 111.00 no
C3 C4 H4A 111.00 no
C3 C4 H4B 111.00 no
H4A C4 H4B 109.00 no
C2 C5 H5A 109.00 no
C2 C5 H5B 109.00 no
C6 C5 H5A 109.00 no
C6 C5 H5B 109.00 no
H5A C5 H5B 108.00 no
N2 C6 H6 121.6(15) no
C5 C6 H6 119.5(15) no
C7 C8 H8 119.00 no
C9 C8 H8 119.00 no
C8 C9 H9 120.00 no
C10 C9 H9 120.00 no
C10 C11 H11 120.00 no
C12 C11 H11 120.00 no
C13 C14 H14A 120.00 no
C13 C14 H14B 120.00 no
H14A C14 H14B 120.00 no
C13 C15 H15A 110.00 no
C13 C15 H15B 109.00 no
C13 C15 H15C 109.00 no
H15A C15 H15B 109.00 no
H15A C15 H15C 109.00 no
H15B C15 H15C 109.00 no
C16 C17 H17 120.00 no
C18 C17 H17 120.00 no
C17 C18 H18 119.00 no
C19 C18 H18 119.00 no
C19 C20 H20 119.00 no
C21 C20 H20 119.00 no
C16 C21 H21 120.00 no
C20 C21 H21 120.00 no
C19 C22 H22A 109.00 no
C19 C22 H22B 109.00 no
C19 C22 H22C 109.00 no
H22A C22 H22B 110.00 no
H22A C22 H22C 110.00 no
H22B C22 H22C 109.00 no
Cl1S C1S Cl2S 113.0(2) yes
Cl1S C1S H1S1 109.00 no
Cl1S C1S H1S2 109.00 no
Cl2S C1S H1S1 109.00 no
Cl2S C1S H1S2 109.00 no
H1S1 C1S H1S2 108.00 no

loop_
_geom_bond_atom_site_label_1
_geom_bond_atom_site_label_2
_geom_bond_distance
_geom_bond_publ_flag
Cl1S C1S 1.744(4) yes
Cl2S C1S 1.747(3) yes
S1 N1 1.615(2) yes
S1 C16 1.767(3) yes
S1 O2 1.4318(19) yes
S1 O1 1.4332(19) yes
O3 N4 1.232(3) yes
O4 N4 1.235(3) yes
O5 N5 1.228(3) yes
O6 N5 1.233(3) yes
N1 C4 1.477(3) yes
N1 C1 1.490(3) yes
N2 C6 1.272(3) yes
N2 N3 1.389(3) yes
N3 C7 1.344(3) yes
N4 C10 1.449(3) yes
N5 C12 1.450(3) yes
N3 H3N 0.97(2) no
C1 C2 1.526(4) no
C2 C5 1.536(4) no
C2 C3 1.554(3) no
C3 C13 1.496(4) no
C3 C4 1.530(4) no
C5 C6 1.499(3) no
C7 C12 1.422(3) no
C7 C8 1.433(3) no
C8 C9 1.360(4) no
C9 C10 1.402(4) no
C10 C11 1.371(4) no
C11 C12 1.385(3) no
C13 C14 1.329(4) no
C13 C15 1.499(4) no
C16 C21 1.393(4) no
C16 C17 1.392(4) no
C17 C18 1.388(4) no
C18 C19 1.392(4) no
C19 C22 1.513(4) no
C19 C20 1.392(4) no
C20 C21 1.383(4) no
C1 H1B 0.9900 no
C1 H1A 0.9900 no
C2 H2 1.0000 no
C3 H3 1.0000 no
C4 H4B 0.9900 no
C4 H4A 0.9900 no
C5 H5A 0.9900 no
C5 H5B 0.9900 no
C6 H6 0.97(2) no
C8 H8 0.9500 no
C9 H9 0.9500 no
C11 H11 0.9500 no
C14 H14B 0.9500 no
C14 H14A 0.9500 no
C15 H15C 0.9800 no
C15 H15A 0.9800 no
C15 H15B 0.9800 no
C17 H17 0.9500 no
C18 H18 0.9500 no
C20 H20 0.9500 no
C21 H21 0.9500 no
C22 H22C 0.9800 no
C22 H22A 0.9800 no
C22 H22B 0.9800 no
C1S H1S1 0.9900 no
C1S H1S2 0.9900 no

loop_
_geom_contact_atom_site_label_1
_geom_contact_atom_site_label_2
_geom_contact_distance
_geom_contact_site_symmetry_2
_geom_contact_publ_flag
Cl1S N5 3.425(2) 1_655 no
Cl1S O6 3.319(2) 1_655 no
Cl1S N1 3.282(2) . no
Cl1S H8 2.9800 2_556 no
Cl1S H1S1 3.1300 2_556 no
Cl2S H21 2.8800 2_566 no
Cl2S H5B 3.0000 2_556 no
O1 C6 3.241(3) 1_655 no
O1 N3 3.210(3) 1_655 no
O1 O6 3.116(3) 2_566 no
O1 N5 3.186(3) 2_566 no
O2 C7 3.127(3) 2_566 no
O2 C1S 3.151(4) 2_566 no
O2 C12 3.387(3) 2_566 no
O2 N3 3.139(3) 2_566 no
O3 C15 3.219(3) 1_556 no
O3 C6 3.397(3) 2_456 no
O4 C18 3.399(3) 1_456 no
O5 C6 3.324(3) 2_466 no
O5 C1 3.137(3) 2_466 no
O5 C2 3.319(3) 2_466 no
O6 Cl1S 3.319(2) 1_455 no
O6 O1 3.116(3) 2_566 no
O6 N3 3.187(3) 2_466 no
O6 N3 2.643(3) . no
O6 O6 2.887(3) 2_466 no
O1 H9 2.8800 2_556 no
O1 H3N 2.56(3) 1_655 no
O1 H17 2.5600 . no
O1 H6 2.396(19) 1_655 no
O1 H4B 2.7400 . no
O2 H21 2.6600 . no
O2 H1A 2.7500 . no
O2 H1S2 2.1900 2_566 no
O3 H5A 2.9100 2_456 no
O3 H15B 2.8300 1_556 no
O3 H15A 2.8300 1_556 no
O3 H4B 2.6600 2_556 no
O3 H9 2.4500 . no
O3 H17 2.7800 2_556 no
O4 H11 2.4200 . no
O4 H18 2.4700 1_456 no
O5 H2 2.7800 2_466 no
O5 H6 2.64(2) 2_466 no
O5 H1B 2.9100 2_466 no
O5 H11 2.3300 . no
O5 H1A 2.8400 2_466 no
O6 H3N 1.95(3) . no
O6 H3N 2.40(2) 2_466 no
O6 H6 2.87(2) 2_466 no
N1 Cl1S 3.282(2) . no
N2 C9 3.390(3) 2_456 no
N2 C1S 3.404(4) . no
N3 O2 3.139(3) 2_566 no
N3 N5 2.958(3) . no
N3 O6 2.643(3) . no
N3 O6 3.187(3) 2_466 no
N3 O1 3.210(3) 1_455 no
N5 Cl1S 3.425(2) 1_455 no
N5 O1 3.186(3) 2_566 no
N5 N3 2.958(3) . no
N1 H5B 2.9100 . no
N2 H1S1 2.8400 . no
N2 H8 2.3900 . no
N4 H5A 2.7300 2_456 no
N5 H3N 2.63(3) . no
C1 O5 3.137(3) 2_466 no
C1S N2 3.404(4) . no
C1S C8 3.561(4) . no
C1S O2 3.151(4) 2_566 no
C2 O5 3.319(3) 2_466 no
C4 C17 3.553(4) . no
C6 O1 3.241(3) 1_455 no
C6 O5 3.324(3) 2_466 no
C6 C9 3.557(4) 2_456 no
C6 O3 3.397(3) 2_456 no
C7 C8 3.496(3) 2_456 no
C7 O2 3.127(3) 2_566 no
C8 C1S 3.561(4) . no
C8 C8 3.341(3) 2_456 no
C8 C7 3.496(3) 2_456 no
C9 C6 3.557(4) 2_456 no
C9 N2 3.390(3) 2_456 no
C12 O2 3.387(3) 2_566 no
C15 O3 3.219(3) 1_554 no
C17 C4 3.553(4) . no
C18 O4 3.399(3) 1_654 no
C2 H15C 2.8800 . no
C4 H14A 2.5700 . no
C4 H5B 2.7600 . no
C5 H4A 2.9400 . no
C6 H1B 2.7400 . no
C8 H1S1 2.8700 . no
C13 H5A 2.6200 . no
C14 H20 2.9700 1_545 no
C14 H4A 2.7100 . no
C15 H2 2.9800 . no
C15 H5A 3.0700 . no
C16 H4B 2.8800 . no
C17 H4B 2.8300 . no
C17 H15A 3.0700 2_555 no
C18 H15A 3.0600 2_555 no
C18 H14B 2.9300 2_555 no
C21 H1A 2.9600 . no
H1S1 C8 2.8700 . no
H1S1 N2 2.8400 . no
H1S1 H8 2.3400 . no
H1S1 Cl1S 3.1300 2_556 no
H1A O5 2.8400 2_466 no
H1A O2 2.7500 . no
H1A C21 2.9600 . no
H1A H21 2.5300 . no
H1B C6 2.7400 . no
H1B O5 2.9100 2_466 no
H2 H22C 2.5400 2_565 no
H2 C15 2.9800 . no
H2 H6 2.5900 . no
H2 H15C 2.5100 . no
H2 O5 2.7800 2_466 no
H1S2 O2 2.1900 2_566 no
H3 H15B 2.4700 . no
H3N O6 1.95(3) . no
H3N N5 2.63(3) . no
H3N O1 2.56(3) 1_455 no
H3N O6 2.40(2) 2_466 no
H3N H6 2.27(4) . no
H4A C14 2.7100 . no
H4A C5 2.9400 . no
H4A H14A 2.1400 . no
H4A H5B 2.3600 . no
H4B O1 2.7400 . no
H4B O3 2.6600 2_556 no
H4B H17 2.6000 . no
H4B C16 2.8800 . no
H4B C17 2.8300 . no
H5A H15C 2.6000 . no
H5A C15 3.0700 . no
H5A C13 2.6200 . no
H5A O3 2.9100 2_456 no
H5A N4 2.7300 2_456 no
H5B N1 2.9100 . no
H5B C4 2.7600 . no
H5B H4A 2.3600 . no
H5B Cl2S 3.0000 2_556 no
H6 O1 2.396(19) 1_455 no
H6 H2 2.5900 . no
H6 H3N 2.27(4) . no
H6 O5 2.64(2) 2_466 no
H6 O6 2.87(2) 2_466 no
H8 N2 2.3900 . no
H8 H1S1 2.3400 . no
H8 Cl1S 2.9800 2_556 no
H9 O3 2.4500 . no
H9 O1 2.8800 2_556 no
H11 O5 2.3300 . no
H11 O4 2.4200 . no
H11 H22B 2.5000 1_456 no
H14A H20 2.5800 1_545 no
H14A C4 2.5700 . no
H14A H4A 2.1400 . no
H14B H15A 2.3300 . no
H14B C18 2.9300 2_555 no
H15A O3 2.8300 1_554 no
H15A C18 3.0600 2_555 no
H15A H14B 2.3300 . no
H15A C17 3.0700 2_555 no
H15B H3 2.4700 . no
H15B O3 2.8300 1_554 no
H15C C2 2.8800 . no
H15C H2 2.5100 . no
H15C H5A 2.6000 . no
H17 O1 2.5600 . no
H17 H4B 2.6000 . no
H17 O3 2.7800 2_556 no
H18 O4 2.4700 1_654 no
H18 H22B 2.3700 . no
H20 C14 2.9700 1_565 no
H20 H14A 2.5800 1_565 no
H21 O2 2.6600 . no
H21 H1A 2.5300 . no
H21 Cl2S 2.8800 2_566 no
H22B H11 2.5000 1_654 no
H22B H18 2.3700 . no
H22C H2 2.5400 2_565 no

loop_
_geom_hbond_atom_site_label_D
_geom_hbond_atom_site_label_H
_geom_hbond_atom_site_label_A
_geom_hbond_distance_DH
_geom_hbond_distance_HA
_geom_hbond_distance_DA
_geom_hbond_angle_DHA
_geom_hbond_site_symmetry_A
_geom_hbond_publ_flag
N3 H3N O1 0.97(2) 2.56(3) 3.210(3) 125(2) 1_455 yes
N3 H3N O6 0.97(2) 1.95(3) 2.643(3) 126(2) . yes
N3 H3N O6 0.97(2) 2.40(2) 3.187(3) 138(2) 2_466 yes
C1S H1S2 O2 0.9900 2.1900 3.151(4) 163.00 2_566 yes
C6 H6 O1 0.97(2) 2.396(19) 3.241(3) 144.9(17) 1_455 yes
C8 H8 N2 0.9500 2.3900 2.720(3) 100.00 . yes
C17 H17 O1 0.9500 2.5600 2.923(3) 103.00 . yes
C18 H18 O4 0.9500 2.4700 3.399(3) 165.00 1_654 yes

loop_
_geom_torsion_atom_site_label_1
_geom_torsion_atom_site_label_2
_geom_torsion_atom_site_label_3
_geom_torsion_atom_site_label_4
_geom_torsion
_geom_torsion_publ_flag
O1 S1 N1 C1 164.92(17) no
O1 S1 N1 C4 -52.8(2) no
O2 S1 N1 C1 34.7(2) no
O2 S1 N1 C4 176.95(18) no
C16 S1 N1 C1 -80.7(2) no
C16 S1 N1 C4 61.6(2) no
O1 S1 C16 C17 21.1(3) no
O1 S1 C16 C21 -162.7(2) no
O2 S1 C16 C17 152.3(2) no
O2 S1 C16 C21 -31.5(3) no
N1 S1 C16 C17 -93.3(2) no
N1 S1 C16 C21 82.9(2) no
S1 N1 C1 C2 153.69(17) no
C4 N1 C1 C2 8.8(3) no
S1 N1 C4 C3 -127.69(19) no
C1 N1 C4 C3 17.3(3) no
C6 N2 N3 C7 174.38(19) no
N3 N2 C6 C5 179.9(2) no
N2 N3 C7 C8 -13.3(3) no
N2 N3 C7 C12 168.57(19) no
O3 N4 C10 C9 -8.2(4) no
O3 N4 C10 C11 170.3(2) no
O4 N4 C10 C9 172.5(2) no
O4 N4 C10 C11 -9.1(3) no
O5 N5 C12 C7 -176.0(2) no
O5 N5 C12 C11 2.7(3) no
O6 N5 C12 C7 4.3(3) no
O6 N5 C12 C11 -177.0(2) no
N1 C1 C2 C3 -30.8(2) no
N1 C1 C2 C5 89.0(2) no
C1 C2 C3 C4 41.7(3) no
C1 C2 C3 C13 170.6(2) no
C5 C2 C3 C4 -79.0(2) no
C5 C2 C3 C13 49.9(3) no
C1 C2 C5 C6 68.3(3) no
C3 C2 C5 C6 -177.43(19) no
C2 C3 C4 N1 -35.9(3) no
C13 C3 C4 N1 -163.6(2) no
C2 C3 C13 C14 -116.7(3) no
C2 C3 C13 C15 64.3(3) no
C4 C3 C13 C14 4.5(4) no
C4 C3 C13 C15 -174.6(2) no
C2 C5 C6 N2 -140.6(2) no
N3 C7 C8 C9 -179.6(2) no
C12 C7 C8 C9 -1.3(3) no
N3 C7 C12 N5 -0.2(3) no
N3 C7 C12 C11 -178.8(2) no
C8 C7 C12 N5 -178.30(19) no
C8 C7 C12 C11 3.0(3) no
C7 C8 C9 C10 -1.2(4) no
C8 C9 C10 N4 -179.3(2) no
C8 C9 C10 C11 2.3(4) no
N4 C10 C11 C12 -179.0(2) no
C9 C10 C11 C12 -0.6(4) no
C10 C11 C12 N5 179.1(2) no
C10 C11 C12 C7 -2.1(3) no
S1 C16 C17 C18 174.4(2) no
C21 C16 C17 C18 -1.7(4) no
S1 C16 C21 C20 -174.1(2) no
C17 C16 C21 C20 2.1(4) no
C16 C17 C18 C19 0.1(4) no
C17 C18 C19 C20 1.2(4) no
C17 C18 C19 C22 -178.1(3) no
C18 C19 C20 C21 -0.9(4) no
C22 C19 C20 C21 178.4(3) no
C19 C20 C21 C16 -0.7(4) no
